data_2223377
loop_
_publ_author_name
'Mao, Guo-Zhu'
'Nong, Xiu-Lian'
'Zhang, Shu Hua'

_publ_section_title
;
 Bis(2-methoxyphenolato-\k^2^<i>O</i>,<i>O</i>')copper(II)
;
_journal_coeditor_code GW2068
_journal_issue 10
_journal_name_full 'Acta Crystallographica Section E'
_journal_page_first m1208
_journal_paper_doi 10.1107/S160053680903582X
_journal_volume 65
_journal_year 2009
_chemical_formula_iupac '[Cu (C7 H7 O2)2]'
_chemical_formula_moiety 'C16 H14 Cu O4'
_chemical_formula_sum 'C16 H14 Cu O4'
_chemical_formula_weight 333.82
_chemical_name_systematic
;
Bis(2-methoxyphenolato-\k^2^<i>O</i>,<i>O</i>')copper(II)
;
_space_group_IT_number 2
_symmetry_cell_setting triclinic
_symmetry_space_group_name_Hall '-P 1'
_symmetry_space_group_name_H-M 'P -1'
_atom_sites_solution_hydrogens geom
_atom_sites_solution_primary direct
_atom_sites_solution_secondary difmap
_audit_creation_method SHELXL-97
_cell_angle_alpha 102.83(3)
_cell_angle_beta 103.93(3)
_cell_angle_gamma 111.20(3)
_cell_formula_units_Z 3
_cell_length_a 9.5190(19)
_cell_length_b 11.540(2)
_cell_length_c 12.488(3)
_cell_measurement_reflns_used 4216
_cell_measurement_temperature 293(2)
_cell_measurement_theta_max 25.25
_cell_measurement_theta_min 3.09
_cell_volume 1166.7(6)
_computing_cell_refinement 'XSCANS (Bruker, 1997)'
_computing_data_collection 'XSCANS (Bruker, 1997)'
_computing_data_reduction 'SHELXTL (Sheldrick, 2008)'
_computing_molecular_graphics 'SHELXTL (Sheldrick, 2008)'
_computing_publication_material 'SHELXTL (Sheldrick, 2008)'
_computing_structure_refinement 'SHELXL97 (Sheldrick, 2008)'
_computing_structure_solution 'SHELXS97 (Sheldrick, 2008)'
_diffrn_ambient_temperature 293(2)
_diffrn_measured_fraction_theta_full 0.988
_diffrn_measured_fraction_theta_max 0.988
_diffrn_measurement_device_type 'Bruker P4'
_diffrn_measurement_method \w
_diffrn_radiation_monochromator graphite
_diffrn_radiation_source 'fine-focus sealed tube'
_diffrn_radiation_type MoK\a
_diffrn_radiation_wavelength 0.71073
_diffrn_reflns_av_R_equivalents 0.0371
_diffrn_reflns_av_sigmaI/netI 0.0585
_diffrn_reflns_limit_h_max 11
_diffrn_reflns_limit_h_min -11
_diffrn_reflns_limit_k_max 13
_diffrn_reflns_limit_k_min -13
_diffrn_reflns_limit_l_max 12
_diffrn_reflns_limit_l_min -14
_diffrn_reflns_number 6930
_diffrn_reflns_theta_full 25.25
_diffrn_reflns_theta_max 25.25
_diffrn_reflns_theta_min 3.09
_exptl_absorpt_coefficient_mu 1.415
_exptl_absorpt_correction_T_max 0.857
_exptl_absorpt_correction_T_min 0.656
_exptl_absorpt_correction_type multi-scan
_exptl_absorpt_process_details '(SADABS; Sheldrick, 1996)'
_exptl_crystal_colour blue
_exptl_crystal_density_diffrn 1.425
_exptl_crystal_density_method 'not measured'
_exptl_crystal_description block
_exptl_crystal_F_000 513
_exptl_crystal_size_max 0.23
_exptl_crystal_size_mid 0.12
_exptl_crystal_size_min 0.08
_refine_diff_density_max 0.699
_refine_diff_density_min -0.628
_refine_ls_extinction_method none
_refine_ls_goodness_of_fit_ref 0.932
_refine_ls_hydrogen_treatment constr
_refine_ls_matrix_type full
_refine_ls_number_parameters 289
_refine_ls_number_reflns 4164
_refine_ls_number_restraints 4
_refine_ls_restrained_S_all 0.938
_refine_ls_R_factor_all 0.0641
_refine_ls_R_factor_gt 0.0514
_refine_ls_shift/su_max 0.001
_refine_ls_shift/su_mean 0.000
_refine_ls_structure_factor_coef Fsqd
_refine_ls_weighting_details 'calc w=1/[\s^2^(Fo^2^)+(0.0653P)^2^+1.5P] where P=(Fo^2^+2Fc^2^)/3'
_refine_ls_weighting_scheme calc
_refine_ls_wR_factor_gt 0.1192
_refine_ls_wR_factor_ref 0.1293
_reflns_number_gt 3466
_reflns_number_total 4164
_reflns_threshold_expression I>2\s(I)
_cod_data_source_file gw2068.cif
_cod_data_source_block I
_cod_database_code 2223377
_cod_database_fobs_code 2223377

loop_
_symmetry_equiv_pos_as_xyz
'x, y, z'
'-x, -y, -z'

loop_
_atom_site_type_symbol
_atom_site_label
_atom_site_fract_x
_atom_site_fract_y
_atom_site_fract_z
_atom_site_U_iso_or_equiv
_atom_site_adp_type
_atom_site_calc_flag
_atom_site_refinement_flags
_atom_site_occupancy
_atom_site_disorder_assembly
_atom_site_disorder_group
Cu Cu1 0.52201(5) 0.70662(4) 0.76824(4) 0.03605(16) Uani d U 1 . .
Cu Cu2 0.5000 1.0000 0.5000 0.03477(19) Uani d S 1 . .
C C1 0.1962(4) 0.5274(4) 0.7391(3) 0.0393(9) Uani d . 1 . .
C C2 0.0931(5) 0.4117(4) 0.7551(4) 0.0544(11) Uani d . 1 . .
H H2 0.1388 0.3665 0.7934 0.065 Uiso calc R 1 . .
C C3 -0.0719(6) 0.3655(5) 0.7154(5) 0.0700(14) Uani d . 1 . .
H H3 -0.1355 0.2901 0.7273 0.084 Uiso calc R 1 . .
C C4 -0.1437(6) 0.4304(6) 0.6579(5) 0.0746(15) Uani d . 1 . .
H H4 -0.2552 0.3979 0.6298 0.090 Uiso calc R 1 . .
C C5 -0.0486(5) 0.5435(5) 0.6426(4) 0.0628(13) Uani d . 1 . .
H H5 -0.0982 0.5867 0.6046 0.075 Uiso calc R 1 . .
C C6 0.1233(4) 0.5970(4) 0.6827(3) 0.0418(9) Uani d . 1 . .
C C7 0.2162(4) 0.7193(4) 0.6650(3) 0.0419(9) Uani d U 1 . .
C C8 0.1304(5) 0.7895(5) 0.6067(4) 0.0573(12) Uani d . 1 . .
H H8A 0.2086 0.8694 0.6053 0.086 Uiso calc R 1 . .
H H8B 0.0672 0.8107 0.6502 0.086 Uiso calc R 1 . .
H H8C 0.0613 0.7328 0.5278 0.086 Uiso calc R 1 . .
C C9 0.8449(4) 0.8867(4) 0.7933(4) 0.0414(9) Uani d . 1 . .
C C10 0.9435(5) 1.0056(4) 0.7786(4) 0.0559(11) Uani d . 1 . .
H H10 0.8951 1.0450 0.7342 0.067 Uiso calc R 1 . .
C C11 1.1084(6) 1.0620(5) 0.8293(5) 0.0699(14) Uani d . 1 . .
H H11 1.1699 1.1386 0.8180 0.084 Uiso calc R 1 . .
C C12 1.1844(5) 1.0075(5) 0.8966(5) 0.0727(15) Uani d . 1 . .
H H12 1.2960 1.0477 0.9315 0.087 Uiso calc R 1 . .
C C13 1.0938(5) 0.8930(5) 0.9118(4) 0.0605(12) Uani d . 1 . .
H H13 1.1464 0.8563 0.9565 0.073 Uiso calc R 1 . .
C C14 0.9226(4) 0.8284(4) 0.8617(3) 0.0410(9) Uani d . 1 . .
C C15 0.8344(4) 0.7091(4) 0.8844(3) 0.0425(9) Uani d . 1 . .
C C16 0.9244(6) 0.6458(5) 0.9492(5) 0.0648(13) Uani d . 1 . .
H H16A 0.8485 0.5657 0.9520 0.097 Uiso calc R 1 . .
H H16B 0.9902 0.7058 1.0277 0.097 Uiso calc R 1 . .
H H16C 0.9915 0.6259 0.9089 0.097 Uiso calc R 1 . .
C C17 0.4664(4) 0.8676(4) 0.2612(3) 0.0362(8) Uani d . 1 . .
C C18 0.4051(5) 0.8508(4) 0.1408(3) 0.0453(9) Uani d . 1 . .
H H18 0.3634 0.9074 0.1197 0.054 Uiso calc R 1 . .
C C19 0.4051(5) 0.7535(4) 0.0537(4) 0.0472(10) Uani d . 1 . .
H H19 0.3619 0.7437 -0.0247 0.057 Uiso calc R 1 . .
C C20 0.4707(5) 0.6694(4) 0.0840(4) 0.0465(10) Uani d . 1 . .
H H20 0.4724 0.6042 0.0259 0.056 Uiso calc R 1 . .
C C21 0.5329(4) 0.6839(4) 0.2007(4) 0.0423(9) Uani d . 1 . .
H H21 0.5776 0.6283 0.2197 0.051 Uiso calc R 1 . .
C C22 0.5311(4) 0.7810(3) 0.2934(3) 0.0336(8) Uani d . 1 . .
C C23 0.5920(4) 0.7872(4) 0.4156(3) 0.0378(8) Uani d U 1 . .
C C24 0.6642(7) 0.6950(5) 0.4440(4) 0.0690(14) Uani d . 1 . .
H H24A 0.6945 0.7098 0.5267 0.104 Uiso calc R 1 . .
H H24B 0.7576 0.7121 0.4218 0.104 Uiso calc R 1 . .
H H24C 0.5861 0.6049 0.4013 0.104 Uiso calc R 1 . .
O O1 0.3522(3) 0.5619(2) 0.7790(2) 0.0421(6) Uani d . 1 . .
O O2 0.3737(4) 0.7706(3) 0.6987(3) 0.0619(8) Uani d U 1 . .
O O3 0.6876(3) 0.8377(3) 0.7402(3) 0.0506(7) Uani d . 1 . .
O O4 0.6767(4) 0.6530(3) 0.8491(3) 0.0633(9) Uani d U 1 . .
O O5 0.4601(4) 0.9650(3) 0.3363(2) 0.0488(7) Uani d . 1 . .
O O6 0.5830(4) 0.8684(3) 0.5029(3) 0.0571(8) Uani d U 1 . .

loop_
_atom_site_aniso_label
_atom_site_aniso_U_11
_atom_site_aniso_U_22
_atom_site_aniso_U_33
_atom_site_aniso_U_12
_atom_site_aniso_U_13
_atom_site_aniso_U_23
Cu1 0.0312(3) 0.0370(3) 0.0406(3) 0.0157(2) 0.0112(2) 0.0147(2)
Cu2 0.0444(4) 0.0352(3) 0.0314(4) 0.0241(3) 0.0137(3) 0.0117(3)
C1 0.038(2) 0.039(2) 0.039(2) 0.0164(16) 0.0172(17) 0.0062(17)
C2 0.051(2) 0.046(2) 0.066(3) 0.017(2) 0.027(2) 0.020(2)
C3 0.049(3) 0.062(3) 0.087(4) 0.007(2) 0.034(3) 0.021(3)
C4 0.034(2) 0.080(4) 0.093(4) 0.011(2) 0.020(2) 0.026(3)
C5 0.038(2) 0.078(3) 0.064(3) 0.023(2) 0.012(2) 0.021(3)
C6 0.0350(19) 0.048(2) 0.039(2) 0.0179(17) 0.0128(17) 0.0089(18)
C7 0.0368(18) 0.053(2) 0.037(2) 0.0237(18) 0.0122(16) 0.0116(19)
C8 0.052(2) 0.070(3) 0.061(3) 0.037(2) 0.016(2) 0.027(3)
C9 0.036(2) 0.043(2) 0.043(2) 0.0142(17) 0.0169(17) 0.0146(19)
C10 0.052(3) 0.050(3) 0.066(3) 0.017(2) 0.023(2) 0.027(2)
C11 0.056(3) 0.056(3) 0.079(4) 0.003(2) 0.029(3) 0.022(3)
C12 0.035(2) 0.073(3) 0.084(4) 0.003(2) 0.016(2) 0.020(3)
C13 0.037(2) 0.078(3) 0.057(3) 0.021(2) 0.008(2) 0.023(3)
C14 0.0334(19) 0.047(2) 0.038(2) 0.0156(17) 0.0107(16) 0.0122(18)
C15 0.037(2) 0.055(2) 0.037(2) 0.0239(18) 0.0115(17) 0.0163(19)
C16 0.057(3) 0.081(3) 0.066(3) 0.038(3) 0.014(2) 0.040(3)
C17 0.0349(18) 0.0349(19) 0.035(2) 0.0156(16) 0.0097(16) 0.0073(17)
C18 0.048(2) 0.050(2) 0.038(2) 0.0260(19) 0.0090(18) 0.0129(19)
C19 0.052(2) 0.049(2) 0.031(2) 0.0178(19) 0.0122(18) 0.0062(19)
C20 0.054(2) 0.039(2) 0.041(2) 0.0181(18) 0.0202(19) 0.0031(18)
C21 0.043(2) 0.034(2) 0.052(3) 0.0194(17) 0.0206(19) 0.0093(18)
C22 0.0306(17) 0.0305(18) 0.039(2) 0.0132(14) 0.0133(15) 0.0089(16)
C23 0.0389(19) 0.0342(19) 0.046(2) 0.0214(16) 0.0170(17) 0.0123(17)
C24 0.100(4) 0.081(3) 0.055(3) 0.071(3) 0.024(3) 0.023(3)
O1 0.0376(14) 0.0390(14) 0.0541(17) 0.0187(11) 0.0173(12) 0.0189(13)
O2 0.0529(17) 0.065(2) 0.074(2) 0.0300(15) 0.0214(16) 0.0286(18)
O3 0.0351(14) 0.0563(17) 0.065(2) 0.0183(13) 0.0134(13) 0.0364(16)
O4 0.0519(18) 0.065(2) 0.079(2) 0.0271(16) 0.0203(16) 0.0362(18)
O5 0.079(2) 0.0494(16) 0.0350(15) 0.0463(15) 0.0201(14) 0.0154(13)
O6 0.0668(19) 0.0625(19) 0.0566(19) 0.0401(16) 0.0235(16) 0.0246(16)

loop_
_atom_type_symbol
_atom_type_description
_atom_type_scat_dispersion_real
_atom_type_scat_dispersion_imag
_atom_type_scat_source
C C 0.0033 0.0016 'International Tables Vol C Tables 4.2.6.8 and 6.1.1.4'
H H 0.0000 0.0000 'International Tables Vol C Tables 4.2.6.8 and 6.1.1.4'
N N 0.0061 0.0033 'International Tables Vol C Tables 4.2.6.8 and 6.1.1.4'
O O 0.0106 0.0060 'International Tables Vol C Tables 4.2.6.8 and 6.1.1.4'
Cl Cl 0.1484 0.1585 'International Tables Vol C Tables 4.2.6.8 and 6.1.1.4'
Cu Cu 0.3201 1.2651 'International Tables Vol C Tables 4.2.6.8 and 6.1.1.4'

loop_
_geom_angle_atom_site_label_1
_geom_angle_atom_site_label_2
_geom_angle_atom_site_label_3
_geom_angle_site_symmetry_1
_geom_angle_site_symmetry_3
_geom_angle
_geom_angle_publ_flag
O1 Cu1 O3 . . 173.38(12) ?
O1 Cu1 O2 . . 91.92(12) ?
O3 Cu1 O2 . . 88.35(12) ?
O1 Cu1 O4 . . 89.17(12) ?
O3 Cu1 O4 . . 91.05(12) ?
O2 Cu1 O4 . . 175.72(15) ?
O5 Cu2 O5 2_676 . 180.0000(10) ?
O5 Cu2 O6 2_676 2_676 92.29(12) ?
O5 Cu2 O6 . 2_676 87.71(12) ?
O5 Cu2 O6 2_676 . 87.71(12) ?
O5 Cu2 O6 . . 92.29(12) ?
O6 Cu2 O6 2_676 . 180.0000(10) ?
O1 C1 C6 . . 125.1(3) ?
O1 C1 C2 . . 116.9(4) ?
C6 C1 C2 . . 118.0(3) ?
C3 C2 C1 . . 121.9(4) ?
C3 C2 H2 . . 119.1 ?
C1 C2 H2 . . 119.1 ?
C2 C3 C4 . . 120.5(5) ?
C2 C3 H3 . . 119.8 ?
C4 C3 H3 . . 119.8 ?
C3 C4 C5 . . 119.5(4) ?
C3 C4 H4 . . 120.3 ?
C5 C4 H4 . . 120.3 ?
C4 C5 C6 . . 122.7(5) ?
C4 C5 H5 . . 118.7 ?
C6 C5 H5 . . 118.7 ?
C1 C6 C5 . . 117.5(4) ?
C1 C6 C7 . . 123.1(3) ?
C5 C6 C7 . . 119.4(4) ?
O2 C7 C6 . . 121.4(3) ?
O2 C7 C8 . . 118.5(4) ?
C6 C7 C8 . . 120.1(3) ?
C7 C8 H8A . . 109.5 ?
C7 C8 H8B . . 109.5 ?
H8A C8 H8B . . 109.5 ?
C7 C8 H8C . . 109.5 ?
H8A C8 H8C . . 109.5 ?
H8B C8 H8C . . 109.5 ?
O3 C9 C14 . . 124.7(3) ?
O3 C9 C10 . . 117.0(4) ?
C14 C9 C10 . . 118.3(4) ?
C11 C10 C9 . . 120.8(4) ?
C11 C10 H10 . . 119.6 ?
C9 C10 H10 . . 119.6 ?
C10 C11 C12 . . 121.3(4) ?
C10 C11 H11 . . 119.3 ?
C12 C11 H11 . . 119.3 ?
C11 C12 C13 . . 119.4(4) ?
C11 C12 H12 . . 120.3 ?
C13 C12 H12 . . 120.3 ?
C12 C13 C14 . . 122.6(4) ?
C12 C13 H13 . . 118.7 ?
C14 C13 H13 . . 118.7 ?
C13 C14 C9 . . 117.6(4) ?
C13 C14 C15 . . 119.4(4) ?
C9 C14 C15 . . 123.0(3) ?
O4 C15 C14 . . 121.6(3) ?
O4 C15 C16 . . 118.1(4) ?
C14 C15 C16 . . 120.3(3) ?
C15 C16 H16A . . 109.5 ?
C15 C16 H16B . . 109.5 ?
H16A C16 H16B . . 109.5 ?
C15 C16 H16C . . 109.5 ?
H16A C16 H16C . . 109.5 ?
H16B C16 H16C . . 109.5 ?
O5 C17 C18 . . 116.4(3) ?
O5 C17 C22 . . 124.8(3) ?
C18 C17 C22 . . 118.8(3) ?
C19 C18 C17 . . 122.2(4) ?
C19 C18 H18 . . 118.9 ?
C17 C18 H18 . . 118.9 ?
C18 C19 C20 . . 119.6(4) ?
C18 C19 H19 . . 120.2 ?
C20 C19 H19 . . 120.2 ?
C21 C20 C19 . . 119.7(4) ?
C21 C20 H20 . . 120.2 ?
C19 C20 H20 . . 120.2 ?
C20 C21 C22 . . 122.5(4) ?
C20 C21 H21 . . 118.7 ?
C22 C21 H21 . . 118.7 ?
C17 C22 C21 . . 117.2(3) ?
C17 C22 C23 . . 122.9(3) ?
C21 C22 C23 . . 119.9(3) ?
O6 C23 C22 . . 122.3(3) ?
O6 C23 C24 . . 117.6(4) ?
C22 C23 C24 . . 120.1(3) ?
C23 C24 H24A . . 109.5 ?
C23 C24 H24B . . 109.5 ?
H24A C24 H24B . . 109.5 ?
C23 C24 H24C . . 109.5 ?
H24A C24 H24C . . 109.5 ?
H24B C24 H24C . . 109.5 ?
C1 O1 Cu1 . . 127.9(2) ?
C7 O2 Cu1 . . 130.4(3) ?
C9 O3 Cu1 . . 127.4(2) ?
C15 O4 Cu1 . . 130.0(3) ?
C17 O5 Cu2 . . 127.9(2) ?
C23 O6 Cu2 . . 129.0(3) ?

loop_
_geom_bond_atom_site_label_1
_geom_bond_atom_site_label_2
_geom_bond_site_symmetry_2
_geom_bond_distance
_geom_bond_publ_flag
Cu1 O1 . 1.916(3) ?
Cu1 O3 . 1.916(3) ?
Cu1 O2 . 1.934(3) ?
Cu1 O4 . 1.947(3) ?
Cu2 O5 2_676 1.906(3) ?
Cu2 O5 . 1.906(3) ?
Cu2 O6 2_676 1.952(3) ?
Cu2 O6 . 1.952(3) ?
C1 O1 . 1.319(4) ?
C1 C6 . 1.430(5) ?
C1 C2 . 1.432(6) ?
C2 C3 . 1.379(6) ?
C2 H2 . 0.9300 ?
C3 C4 . 1.384(7) ?
C3 H3 . 0.9300 ?
C4 C5 . 1.378(7) ?
C4 H4 . 0.9300 ?
C5 C6 . 1.431(5) ?
C5 H5 . 0.9300 ?
C6 C7 . 1.467(6) ?
C7 O2 . 1.311(5) ?
C7 C8 . 1.519(5) ?
C8 H8A . 0.9600 ?
C8 H8B . 0.9600 ?
C8 H8C . 0.9600 ?
C9 O3 . 1.321(4) ?
C9 C14 . 1.428(5) ?
C9 C10 . 1.436(6) ?
C10 C11 . 1.374(7) ?
C10 H10 . 0.9300 ?
C11 C12 . 1.378(7) ?
C11 H11 . 0.9300 ?
C12 C13 . 1.375(7) ?
C12 H12 . 0.9300 ?
C13 C14 . 1.423(5) ?
C13 H13 . 0.9300 ?
C14 C15 . 1.460(6) ?
C15 O4 . 1.311(5) ?
C15 C16 . 1.518(5) ?
C16 H16A . 0.9600 ?
C16 H16B . 0.9600 ?
C16 H16C . 0.9600 ?
C17 O5 . 1.325(4) ?
C17 C18 . 1.417(5) ?
C17 C22 . 1.429(5) ?
C18 C19 . 1.380(6) ?
C18 H18 . 0.9300 ?
C19 C20 . 1.401(6) ?
C19 H19 . 0.9300 ?
C20 C21 . 1.380(6) ?
C20 H20 . 0.9300 ?
C21 C22 . 1.430(5) ?
C21 H21 . 0.9300 ?
C22 C23 . 1.471(5) ?
C23 O6 . 1.313(5) ?
C23 C24 . 1.520(5) ?
C24 H24A . 0.9600 ?
C24 H24B . 0.9600 ?
C24 H24C . 0.9600 ?
